data_2313025
loop_
_publ_author_name
'Salazar, Jacob K.'
'Kaduk, James A.'
'Dosen, Anja'
'Blanton, Thomas N.'

_publ_section_title
;
 Midodrine hydro-chloride Form A,
 C<sub>12</sub>H<sub>19</sub>N<sub>2</sub>O<sub>4</sub>
 <sup>+</sup>&#xb7;Cl<sup/>.
;
_journal_coeditor_code OI2037
_journal_issue 'Pt 6'
_journal_name_full 'Acta crystallographica. Section E, Crystallographic communications'
_journal_page_first 645
_journal_page_last 650
_journal_paper_doi 10.1107/S2056989026004810
_journal_volume 82
_journal_year 2026
_chemical_formula_iupac 'C12 H19 Cl N2 O4'
_chemical_formula_sum 'C12 H19 Cl N2 O4'
_chemical_formula_weight 290.75
_space_group_IT_number 14
_space_group_name_Hall '-P 2ybc'
_space_group_name_H-M_alt 'P 1 21/c 1'
_symmetry_cell_setting monoclinic
_symmetry_space_group_name_H-M 'P 1 21/c 1'
_cell_angle_alpha 90.00
_cell_angle_beta 87.25
_cell_angle_gamma 90.00
_cell_formula_units_Z 4
_cell_length_a 5.17880
_cell_length_b 8.25410
_cell_length_c 32.95150
_cell_volume 1406.934
_cod_data_source_file oi2037.cif
_cod_data_source_block midodrine_midodrine_VASP
_cod_original_cell_volume 1406.93
_cod_original_sg_symbol_H-M 'P 21/c'
_cod_database_code 2313025

loop_
_symmetry_equiv_pos_site_id
_symmetry_equiv_pos_as_xyz
1 x,y,z
2 -x,1/2+y,1/2-z
3 -x,-y,-z
4 x,1/2-y,1/2+z

loop_
_atom_site_type_symbol
_atom_site_label
_atom_site_fract_x
_atom_site_fract_y
_atom_site_fract_z
O O1 1.08609 0.75160 0.57288
O O2 0.66329 0.90588 0.67624
O O3 1.32010 0.37844 0.68884
O O4 1.49956 1.03863 0.54807
N N5 1.10117 1.10119 0.57712
N N6 1.46798 1.26472 0.48858
C C7 0.97486 0.83368 0.60772
C C8 0.98777 0.73521 0.64646
C C9 1.11992 0.99460 0.61196
C C10 0.82320 0.77413 0.68029
C C11 1.15908 0.60486 0.64894
C C12 1.16333 0.51097 0.68431
C C13 0.82942 0.68120 0.71575
C C14 0.99768 0.55011 0.71764
C C15 1.28930 1.11376 0.54791
C C16 1.23005 1.22586 0.51307
C C17 0.47051 0.93180 0.70822
C C18 1.50565 0.34561 0.65626
H H19 0.76985 0.86202 0.60297
H H20 1.32549 0.96936 0.61586
H H21 1.04032 1.05789 0.63909
H H22 1.28492 0.57675 0.62242
H H23 0.93892 1.17104 0.57467
H H24 0.70477 0.71120 0.74223
H H25 1.00097 0.47574 0.74497
H H26 0.98954 0.64869 0.56984
H H27 1.09480 1.16753 0.49287
H H28 1.13894 1.33833 0.52442
H H29 0.35462 1.03463 0.69851
H H30 0.34623 0.82426 0.71243
H H31 0.55766 0.96164 0.73709
H H32 1.41042 0.31642 0.62801
H H33 1.61746 0.24085 0.66595
H H34 1.63568 0.44937 0.65061
H H35 1.60707 1.30873 0.50782
H H36 1.42630 1.35768 0.46795
H H37 1.53415 1.16293 0.47244
Cl Cl38 1.26072 1.55497 0.44040

loop_
_geom_hbond_atom_site_label_D
_geom_hbond_atom_site_label_H
_geom_hbond_atom_site_label_A
_geom_hbond_distance_DH
_geom_hbond_distance_HA
_geom_hbond_distance_DA
_geom_hbond_angle_DHA
N6 H37 O4 1.043 1.807 2.781 153.7
N6 H36 Cl38 1.054 2.070 3.094 163.2
N6 H35 Cl38 1.047 2.181 3.159 154.6
O1 H26 Cl38 0.993 2.159 3.146 172.1
N5 H23 Cl38 1.025 2.545 3.465 149.0
C16 H28 Cl38 1.099 2.485 3.422 142.4
C11 H22 O1 1.090 2.443 2.825 98.9
C13 H24 O3 1.089 2.656 3.592 143.7
C17 H31 O3 1.100 2.642 3.637 150.3
